data_4063304
loop_
_publ_author_name
'Md. Munkir Hossain'
'Hsiu-Mei Lin'
'Jun Zhu'
'Zhenyang Lin'
'Shin-Guang Shyu'

_publ_section_title
;
 Activation of the S-S Bonds of Alkyl Disulfides RSSR (R \\db Me, Et,
 Pr, Bun) by Heterodinuclear Phosphido-Bridged CpW(CO)2(\m-PPh2)Mo(CO)5
;
_journal_issue 2
_journal_name_full Organometallics
_journal_page_first 440
_journal_page_last 446
_journal_paper_doi 10.1021/om050689m
_journal_volume 25
_journal_year 2006
_chemical_compound_source 'synthesis as described'
_chemical_formula_moiety 'C29 H33 Mo1 O2 P1 S2 W1'
_chemical_formula_sum 'C29 H33 Mo O2 P S2 W'
_chemical_formula_weight 788.43
_space_group_IT_number 2
_space_group_name_Hall '-P 1'
_space_group_name_H-M_alt 'P -1'
_symmetry_cell_setting triclinic
_symmetry_Int_Tables_number 2
_symmetry_space_group_name_Hall '-P 1'
_symmetry_space_group_name_H-M 'P -1'
_atom_sites_solution_hydrogens geom
_atom_sites_solution_primary direct
_atom_sites_solution_secondary difmap
_audit_conform_dict_location ftp://ftp.iucr.org/pub/cif_core.dic
_audit_conform_dict_name cif_core.dic
_audit_conform_dict_version 2.2
_audit_creation_date 2003-08-13T13:19:16-00:00
_audit_creation_method 'WinGX routine CIF_UPDATE'
_cell_angle_alpha 83.09(3)
_cell_angle_beta 84.05(2)
_cell_angle_gamma 87.81(3)
_cell_formula_units_Z 2
_cell_length_a 9.721(3)
_cell_length_b 11.854(5)
_cell_length_c 12.338(3)
_cell_measurement_reflns_used 0
_cell_measurement_temperature 293(2)
_cell_measurement_theta_max 0
_cell_measurement_theta_min 0
_cell_measurement_wavelength 0.71073
_cell_volume 1403.4(8)
_computing_cell_refinement 'CAD4 Express (Enraf Nonius, 1994)'
_computing_data_collection 'CAD4 Express (Enraf Nonius, 1994)'
_computing_data_reduction 'XCAD4 (Harms & Wocadlo, 1995)'
_computing_molecular_graphics 'Ortep-3 for Windows (Farrugia, 1997)'
_computing_publication_material 'WinGX publication routines (Farrugia, 1999)'
_computing_structure_refinement 'SHELXL-97 (Sheldrick, 1997)'
_computing_structure_solution 'SHELXS-97 (Sheldrick, 1997)'
_diffrn_ambient_temperature 293(2)
_diffrn_detector 'scintillation LiI'
_diffrn_detector_dtime 1.195
_diffrn_measured_fraction_theta_full 1
_diffrn_measured_fraction_theta_max 1
_diffrn_measurement_device '\k-geometry diffractometer'
_diffrn_measurement_device_type 'Enraf Nonius CAD4'
_diffrn_measurement_method 'non-profiled omega/2theta scans'
_diffrn_orient_matrix_type
;
  x-axis points to radiation source
  the matrix is specified in reciprocal space
;
_diffrn_orient_matrix_UB_11 -0.020824
_diffrn_orient_matrix_UB_12 -0.081835
_diffrn_orient_matrix_UB_13 -0.000824
_diffrn_orient_matrix_UB_21 -0.065703
_diffrn_orient_matrix_UB_22 0.002613
_diffrn_orient_matrix_UB_23 0.067652
_diffrn_orient_matrix_UB_31 -0.077164
_diffrn_orient_matrix_UB_32 0.022836
_diffrn_orient_matrix_UB_33 -0.046412
_diffrn_radiation_monochromator graphite
_diffrn_radiation_probe x-ray
_diffrn_radiation_type MoK\a
_diffrn_radiation_wavelength 0.71073
_diffrn_reflns_av_R_equivalents 0.01
_diffrn_reflns_av_unetI/netI 0.0158
_diffrn_reflns_limit_h_max 11
_diffrn_reflns_limit_h_min -11
_diffrn_reflns_limit_k_max 14
_diffrn_reflns_limit_k_min 0
_diffrn_reflns_limit_l_max 14
_diffrn_reflns_limit_l_min -14
_diffrn_reflns_number 5185
_diffrn_reflns_theta_full 24.97
_diffrn_reflns_theta_max 24.97
_diffrn_reflns_theta_min 1.67
_diffrn_source 'Enraf Nonius FR590'
_diffrn_standards_decay_% 1
_diffrn_standards_interval_time 60
_diffrn_standards_number 3
_exptl_absorpt_coefficient_mu 4.773
_exptl_absorpt_correction_T_max 0.2493
_exptl_absorpt_correction_T_min 0.1821
_exptl_absorpt_correction_type psi-scan
_exptl_absorpt_process_details
;
North A.C.T., Phillips D.C. & Mathews F.S. (1968) Acta. Cryst. A24, 351
        Number of psi-scan sets used was   5
        Theta correction was applied.
        Averaged transmission function was used.
        No Fourier smoothing was applied.
;
_exptl_crystal_colour red
_exptl_crystal_density_diffrn 1.866
_exptl_crystal_density_method 'not measured'
_exptl_crystal_description prism
_exptl_crystal_F_000 772
_exptl_crystal_size_max 0.44
_exptl_crystal_size_mid 0.31
_exptl_crystal_size_min 0.29
_refine_diff_density_max 0.646
_refine_diff_density_min -0.548
_refine_diff_density_rms 0.074
_refine_ls_extinction_method none
_refine_ls_goodness_of_fit_ref 1.059
_refine_ls_hydrogen_treatment mixed
_refine_ls_matrix_type full
_refine_ls_number_parameters 325
_refine_ls_number_reflns 4922
_refine_ls_number_restraints 0
_refine_ls_restrained_S_all 1.059
_refine_ls_R_factor_all 0.021
_refine_ls_R_factor_gt 0.0175
_refine_ls_shift/su_max 0.005
_refine_ls_shift/su_mean 0
_refine_ls_structure_factor_coef Fsqd
_refine_ls_weighting_details 'calc w=1/[\s^2^(Fo^2^)+(0.0228P)^2^+1.2107P] where P=(Fo^2^+2Fc^2^)/3'
_refine_ls_weighting_scheme calc
_refine_ls_wR_factor_gt 0.0437
_refine_ls_wR_factor_ref 0.0449
_reflns_number_gt 4570
_reflns_number_total 4922
_reflns_threshold_expression >2sigma(I)
_cod_database_code 4063304

loop_
_symmetry_equiv_pos_as_xyz
'x, y, z'
'-x, -y, -z'

loop_
_atom_site_label
_atom_site_type_symbol
_atom_site_fract_x
_atom_site_fract_y
_atom_site_fract_z
_atom_site_U_iso_or_equiv
_atom_site_adp_type
_atom_site_occupancy
_atom_site_symmetry_multiplicity
_atom_site_calc_flag
_atom_site_refinement_flags
W1 W 0.473827(12) 0.226553(10) 0.283361(10) 0.02883(5) Uani 1 1 d .
Mo1 Mo 0.71949(3) 0.22667(2) 0.13803(2) 0.02604(7) Uani 1 1 d .
P1 P 0.68707(8) 0.31027(7) 0.31363(6) 0.02807(17) Uani 1 1 d .
S1 S 0.50878(9) 0.11370(7) 0.12787(7) 0.03686(19) Uani 1 1 d .
S2 S 0.51693(8) 0.36956(7) 0.12070(7) 0.03385(18) Uani 1 1 d .
C1 C 0.5704(3) 0.0939(3) 0.3588(3) 0.0363(7) Uani 1 1 d .
C2 C 0.8246(4) 0.0954(3) 0.1956(3) 0.0398(8) Uani 1 1 d .
C3 C 0.5348(5) -0.0377(3) 0.1670(3) 0.0586(11) Uani 1 1 d .
H3A H 0.4513 -0.0764 0.1616 0.088 Uiso 1 1 calc R
H3B H 0.5585 -0.0503 0.2412 0.088 Uiso 1 1 calc R
H3C H 0.6085 -0.0664 0.119 0.088 Uiso 1 1 calc R
C4 C 0.4052(4) 0.3484(3) 0.0154(3) 0.0511(10) Uani 1 1 d .
H4A H 0.3323 0.4054 0.0146 0.077 Uiso 1 1 calc R
H4B H 0.366 0.2744 0.0311 0.077 Uiso 1 1 calc R
H4C H 0.4585 0.3543 -0.055 0.077 Uiso 1 1 calc R
C11 C 0.2874(4) 0.1457(4) 0.3869(3) 0.0518(10) Uani 1 1 d .
H11A H 0.2736 0.0641 0.4069 0.062 Uiso 1 1 calc R
C12 C 0.3483(4) 0.2192(3) 0.4495(3) 0.0459(9) Uani 1 1 d .
H12A H 0.3841 0.1969 0.5206 0.055 Uiso 1 1 calc R
C13 C 0.3310(4) 0.3318(4) 0.3996(4) 0.0592(11) Uani 1 1 d .
H13A H 0.3558 0.401 0.4285 0.071 Uiso 1 1 calc R
C14 C 0.2600(4) 0.3269(5) 0.3067(4) 0.0720(15) Uani 1 1 d .
H14A H 0.2304 0.3928 0.2579 0.086 Uiso 1 1 calc R
C15 C 0.2345(4) 0.2143(5) 0.2971(4) 0.0663(13) Uani 1 1 d .
H15A H 0.1808 0.1875 0.2427 0.08 Uiso 1 1 calc R
C21 C 0.7622(3) 0.2527(3) 0.4402(3) 0.0328(7) Uani 1 1 d .
C22 C 0.8826(4) 0.1870(3) 0.4421(3) 0.0446(9) Uani 1 1 d .
H22A H 0.9317 0.1719 0.3764 0.054 Uiso 1 1 calc R
C23 C 0.9312(4) 0.1434(4) 0.5411(3) 0.0562(10) Uani 1 1 d .
H23A H 1.0131 0.1002 0.5409 0.067 Uiso 1 1 calc R
C24 C 0.8598(5) 0.1633(4) 0.6388(3) 0.0556(11) Uani 1 1 d .
H24A H 0.8921 0.1329 0.7048 0.067 Uiso 1 1 calc R
C25 C 0.7404(5) 0.2283(4) 0.6384(3) 0.0580(11) Uani 1 1 d .
H25A H 0.6915 0.2422 0.7045 0.07 Uiso 1 1 calc R
C26 C 0.6921(4) 0.2734(3) 0.5407(3) 0.0466(9) Uani 1 1 d .
H26A H 0.6115 0.3183 0.5419 0.056 Uiso 1 1 calc R
C31 C 0.7162(4) 0.4623(3) 0.3151(3) 0.0366(7) Uani 1 1 d .
C32 C 0.8458(4) 0.4954(3) 0.3369(3) 0.0533(10) Uani 1 1 d .
H32A H 0.9125 0.4403 0.356 0.064 Uiso 1 1 calc R
C33 C 0.8767(5) 0.6099(4) 0.3304(4) 0.0668(13) Uani 1 1 d .
H33A H 0.9632 0.6306 0.3459 0.08 Uiso 1 1 calc R
C34 C 0.7805(6) 0.6917(4) 0.3015(4) 0.0704(14) Uani 1 1 d .
H34A H 0.8019 0.7682 0.2956 0.085 Uiso 1 1 calc R
C35 C 0.6529(6) 0.6608(3) 0.2814(4) 0.0643(12) Uani 1 1 d .
H35A H 0.5873 0.7168 0.2622 0.077 Uiso 1 1 calc R
C36 C 0.6188(4) 0.5472(3) 0.2891(3) 0.0470(9) Uani 1 1 d .
H36A H 0.5303 0.528 0.2767 0.056 Uiso 1 1 calc R
C41 C 0.9524(3) 0.2794(3) 0.1164(3) 0.0422(8) Uani 1 1 d .
H41A H 0.9893 0.2906 0.1852 0.051 Uiso 1 1 calc R
C42 C 1.0449(4) 0.2063(4) 0.0450(4) 0.0613(12) Uani 1 1 d .
H42A H 1.0794 0.1418 0.0914 0.074 Uiso 1 1 calc R
H42B H 1.124 0.2503 0.0123 0.074 Uiso 1 1 calc R
C43 C 0.9761(4) 0.1624(4) -0.0462(3) 0.0545(10) Uani 1 1 d .
H43A H 0.9973 0.2128 -0.1133 0.065 Uiso 1 1 calc R
H43B H 1.0163 0.0881 -0.0579 0.065 Uiso 1 1 calc R
C44 C 0.8203(4) 0.1523(3) -0.0252(3) 0.0445(9) Uani 1 1 d .
H44A H 0.7873 0.0771 -0.0338 0.053 Uiso 1 1 calc R
C45 C 0.7298(4) 0.2403(3) -0.0545(3) 0.0408(8) Uani 1 1 d .
H45A H 0.6457 0.215 -0.0808 0.049 Uiso 1 1 calc R
C46 C 0.7720(4) 0.3577(3) -0.1063(3) 0.0483(9) Uani 1 1 d .
H46A H 0.6903 0.4072 -0.1071 0.058 Uiso 1 1 calc R
H46B H 0.8087 0.3532 -0.1818 0.058 Uiso 1 1 calc R
C47 C 0.8787(4) 0.4102(3) -0.0483(3) 0.0468(9) Uani 1 1 d .
H47A H 0.8662 0.4923 -0.059 0.056 Uiso 1 1 calc R
H47B H 0.9701 0.3916 -0.0818 0.056 Uiso 1 1 calc R
C48 C 0.8711(3) 0.3709(3) 0.0742(3) 0.0376(8) Uani 1 1 d .
H48A H 0.863 0.4338 0.1194 0.045 Uiso 1 1 calc R
O1 O 0.6225(3) 0.0174(2) 0.4060(2) 0.0522(7) Uani 1 1 d .
O2 O 0.8852(3) 0.0152(2) 0.2317(2) 0.0655(8) Uani 1 1 d .

loop_
_atom_site_aniso_label
_atom_site_aniso_U_11
_atom_site_aniso_U_22
_atom_site_aniso_U_33
_atom_site_aniso_U_23
_atom_site_aniso_U_13
_atom_site_aniso_U_12
W1 0.02608(7) 0.03040(8) 0.02804(7) 0.00666(5) -0.00380(5) -0.00417(5)
Mo1 0.02823(14) 0.02580(13) 0.02465(13) -0.00293(10) -0.00365(10) -0.00533(10)
P1 0.0303(4) 0.0276(4) 0.0266(4) -0.0032(3) -0.0036(3) -0.0024(3)
S1 0.0455(5) 0.0334(4) 0.0326(4) 0.0035(3) -0.0112(4) -0.0163(4)
S2 0.0345(4) 0.0311(4) 0.0340(4) 0.0087(3) -0.0072(3) -0.0048(3)
C1 0.0390(18) 0.0380(19) 0.0303(17) 0.0037(15) -0.0025(14) -0.0085(15)
C2 0.043(2) 0.0397(19) 0.0372(19) -0.0114(15) -0.0029(15) 0.0057(16)
C3 0.094(3) 0.0304(19) 0.054(2) -0.0038(17) -0.014(2) -0.017(2)
C4 0.050(2) 0.055(2) 0.047(2) 0.0193(18) -0.0258(18) -0.0106(18)
C11 0.0356(19) 0.060(2) 0.054(2) 0.010(2) 0.0053(17) -0.0125(18)
C12 0.044(2) 0.052(2) 0.0375(19) 0.0031(17) 0.0078(16) 0.0002(17)
C13 0.049(2) 0.052(2) 0.069(3) 0.000(2) 0.019(2) 0.0060(19)
C14 0.039(2) 0.090(4) 0.070(3) 0.033(3) 0.017(2) 0.026(2)
C15 0.0270(19) 0.112(4) 0.056(3) 0.010(3) -0.0060(18) -0.004(2)
C21 0.0356(17) 0.0368(17) 0.0277(16) -0.0042(13) -0.0075(13) -0.0074(14)
C22 0.043(2) 0.056(2) 0.0367(19) -0.0083(17) -0.0107(16) 0.0025(17)
C23 0.055(2) 0.057(3) 0.059(3) -0.003(2) -0.028(2) 0.0044(19)
C24 0.065(3) 0.065(3) 0.040(2) 0.0031(19) -0.026(2) -0.017(2)
C25 0.063(3) 0.085(3) 0.0283(19) -0.009(2) -0.0052(18) -0.022(2)
C26 0.044(2) 0.064(2) 0.0336(19) -0.0116(17) -0.0044(16) -0.0033(18)
C31 0.047(2) 0.0323(17) 0.0302(17) -0.0092(14) 0.0051(15) -0.0070(15)
C32 0.049(2) 0.047(2) 0.065(3) -0.0168(19) 0.0074(19) -0.0155(18)
C33 0.067(3) 0.058(3) 0.077(3) -0.026(2) 0.016(2) -0.031(2)
C34 0.106(4) 0.037(2) 0.065(3) -0.016(2) 0.027(3) -0.025(3)
C35 0.101(4) 0.032(2) 0.056(3) -0.0049(18) 0.008(2) 0.004(2)
C36 0.062(2) 0.0348(19) 0.043(2) -0.0071(16) 0.0004(18) 0.0003(17)
C41 0.0294(17) 0.059(2) 0.0415(19) -0.0179(17) -0.0030(15) -0.0110(16)
C42 0.034(2) 0.086(3) 0.065(3) -0.025(2) 0.0088(19) -0.001(2)
C43 0.052(2) 0.056(2) 0.056(2) -0.022(2) 0.0123(19) -0.0030(19)
C44 0.060(2) 0.044(2) 0.0318(18) -0.0148(16) 0.0009(16) -0.0137(18)
C45 0.053(2) 0.048(2) 0.0227(16) -0.0068(15) -0.0038(15) -0.0180(17)
C46 0.064(2) 0.051(2) 0.0295(18) 0.0016(16) -0.0016(17) -0.0225(19)
C47 0.053(2) 0.044(2) 0.041(2) -0.0004(16) 0.0025(17) -0.0203(17)
C48 0.0384(18) 0.0412(19) 0.0352(18) -0.0106(15) 0.0001(14) -0.0182(15)
O1 0.0633(17) 0.0391(14) 0.0501(15) 0.0171(12) -0.0139(13) 0.0024(13)
O2 0.079(2) 0.0544(18) 0.0624(19) -0.0078(14) -0.0154(16) 0.0334(16)

loop_
_atom_type_symbol
_atom_type_description
_atom_type_scat_dispersion_real
_atom_type_scat_dispersion_imag
_atom_type_scat_source
C C 0.0033 0.0016 'International Tables Vol C Tables 4.2.6.8 and 6.1.1.4'
H H 0 0 'International Tables Vol C Tables 4.2.6.8 and 6.1.1.4'
Mo Mo -1.6832 0.6857 'International Tables Vol C Tables 4.2.6.8 and 6.1.1.4'
O O 0.0106 0.006 'International Tables Vol C Tables 4.2.6.8 and 6.1.1.4'
P P 0.1023 0.0942 'International Tables Vol C Tables 4.2.6.8 and 6.1.1.4'
S S 0.1246 0.1234 'International Tables Vol C Tables 4.2.6.8 and 6.1.1.4'
W W -0.849 6.8722 'International Tables Vol C Tables 4.2.6.8 and 6.1.1.4'

loop_
_geom_angle_atom_site_label_1
_geom_angle_atom_site_label_2
_geom_angle_atom_site_label_3
_geom_angle
C1 W1 C12 81.63(14)
C1 W1 C11 81.49(14)
C12 W1 C11 36.26(14)
C1 W1 C15 114.59(16)
C12 W1 C15 59.68(15)
C11 W1 C15 35.95(15)
C1 W1 C13 114.65(15)
C12 W1 C13 35.76(14)
C11 W1 C13 59.55(15)
C15 W1 C13 58.61(18)
C1 W1 C14 137.92(14)
C12 W1 C14 58.70(15)
C11 W1 C14 58.58(16)
C15 W1 C14 34.45(18)
C13 W1 C14 34.86(17)
C1 W1 P1 78.91(10)
C12 W1 P1 103.41(10)
C11 W1 P1 137.60(11)
C15 W1 P1 154.01(15)
C13 W1 P1 95.88(12)
C14 W1 P1 120.95(15)
C1 W1 S1 82.61(10)
C12 W1 S1 138.36(10)
C11 W1 S1 103.25(12)
C15 W1 S1 93.32(14)
C13 W1 S1 150.85(13)
C14 W1 S1 116.89(15)
P1 W1 S1 110.96(4)
C1 W1 S2 138.65(10)
C12 W1 S2 136.44(10)
C11 W1 S2 137.39(10)
C15 W1 S2 101.57(12)
C13 W1 S2 100.71(11)
C14 W1 S2 83.43(11)
P1 W1 S2 76.73(4)
S1 W1 S2 75.70(4)
C1 W1 Mo1 81.59(10)
C12 W1 Mo1 155.40(10)
C11 W1 Mo1 154.89(11)
C15 W1 Mo1 144.61(12)
C13 W1 Mo1 145.31(11)
C14 W1 Mo1 140.49(11)
P1 W1 Mo1 55.59(3)
S1 W1 Mo1 56.14(3)
S2 W1 Mo1 57.08(3)
C2 Mo1 C48 108.50(14)
C2 Mo1 C41 73.62(15)
C48 Mo1 C41 34.88(13)
C2 Mo1 C45 110.89(14)
C48 Mo1 C45 74.72(12)
C41 Mo1 C45 87.58(13)
C2 Mo1 C44 77.38(14)
C48 Mo1 C44 81.52(12)
C41 Mo1 C44 74.27(13)
C45 Mo1 C44 33.71(13)
C2 Mo1 P1 94.60(10)
C48 Mo1 P1 87.31(9)
C41 Mo1 P1 89.47(9)
C45 Mo1 P1 152.29(9)
C44 Mo1 P1 163.29(9)
C2 Mo1 S1 93.34(11)
C48 Mo1 S1 152.94(9)
C41 Mo1 S1 159.86(9)
C45 Mo1 S1 82.79(9)
C44 Mo1 S1 88.11(9)
P1 Mo1 S1 107.16(4)
C2 Mo1 S2 158.59(11)
C48 Mo1 S2 89.49(10)
C41 Mo1 S2 123.38(10)
C45 Mo1 S2 84.53(10)
C44 Mo1 S2 117.83(10)
P1 Mo1 S2 74.21(4)
S1 Mo1 S2 73.35(4)
C2 Mo1 W1 104.21(11)
C48 Mo1 W1 130.47(9)
C41 Mo1 W1 142.99(9)
C45 Mo1 W1 125.48(9)
C44 Mo1 W1 142.35(9)
P1 Mo1 W1 53.58(3)
S1 Mo1 W1 54.31(3)
S2 Mo1 W1 54.43(3)
C31 P1 C21 99.65(15)
C31 P1 W1 126.43(12)
C21 P1 W1 115.54(11)
C31 P1 Mo1 119.80(11)
C21 P1 Mo1 125.40(11)
W1 P1 Mo1 70.83(3)
C3 S1 W1 114.16(14)
C3 S1 Mo1 113.17(15)
W1 S1 Mo1 69.55(3)
C4 S2 W1 111.00(12)
C4 S2 Mo1 115.02(14)
W1 S2 Mo1 68.49(3)
O1 C1 W1 177.3(3)
O2 C2 Mo1 178.4(3)
C12 C11 C15 107.4(4)
C12 C11 W1 71.4(2)
C15 C11 W1 73.8(2)
C13 C12 C11 108.1(4)
C13 C12 W1 74.5(2)
C11 C12 W1 72.3(2)
C14 C13 C12 107.4(4)
C14 C13 W1 73.9(3)
C12 C13 W1 69.8(2)
C15 C14 C13 109.2(4)
C15 C14 W1 71.2(2)
C13 C14 W1 71.2(2)
C14 C15 C11 107.9(4)
C14 C15 W1 74.3(2)
C11 C15 W1 70.3(2)
C22 C21 C26 117.7(3)
C22 C21 P1 123.8(3)
C26 C21 P1 118.5(3)
C21 C22 C23 120.6(4)
C24 C23 C22 120.8(4)
C25 C24 C23 119.3(4)
C24 C25 C26 120.5(4)
C25 C26 C21 121.0(4)
C36 C31 C32 117.8(3)
C36 C31 P1 123.5(3)
C32 C31 P1 118.6(3)
C33 C32 C31 120.9(4)
C34 C33 C32 120.3(4)
C35 C34 C33 119.5(4)
C34 C35 C36 121.3(4)
C31 C36 C35 120.2(4)
C48 C41 C42 123.4(3)
C48 C41 Mo1 70.99(18)
C42 C41 Mo1 113.2(2)
C41 C42 C43 115.0(3)
C44 C43 C42 115.0(3)
C45 C44 C43 122.7(3)
C45 C44 Mo1 71.4(2)
C43 C44 Mo1 114.5(2)
C44 C45 C46 124.9(3)
C44 C45 Mo1 74.9(2)
C46 C45 Mo1 111.0(2)
C45 C46 C47 114.1(3)
C46 C47 C48 113.7(3)
C41 C48 C47 121.6(3)
C41 C48 Mo1 74.13(19)
C47 C48 Mo1 115.9(2)

loop_
_geom_bond_atom_site_label_1
_geom_bond_atom_site_label_2
_geom_bond_distance
W1 C1 1.984(3)
W1 C12 2.268(4)
W1 C11 2.279(4)
W1 C15 2.324(4)
W1 C13 2.329(4)
W1 C14 2.364(4)
W1 P1 2.4142(11)
W1 S1 2.4563(12)
W1 S2 2.4777(12)
W1 Mo1 2.8338(9)
Mo1 C2 1.932(4)
Mo1 C48 2.312(3)
Mo1 C41 2.352(3)
Mo1 C45 2.354(3)
Mo1 C44 2.397(3)
Mo1 P1 2.4752(11)
Mo1 S1 2.5116(11)
Mo1 S2 2.5568(12)
P1 C31 1.838(3)
P1 C21 1.839(3)
S1 C3 1.817(4)
S2 C4 1.823(3)
C1 O1 1.148(4)
C2 O2 1.166(4)
C11 C12 1.415(6)
C11 C15 1.421(6)
C12 C13 1.413(5)
C13 C14 1.406(7)
C14 C15 1.389(7)
C21 C22 1.382(5)
C21 C26 1.395(5)
C22 C23 1.390(5)
C23 C24 1.369(6)
C24 C25 1.369(6)
C25 C26 1.379(5)
C31 C36 1.387(5)
C31 C32 1.395(5)
C32 C33 1.391(6)
C33 C34 1.363(7)
C34 C35 1.363(7)
C35 C36 1.388(5)
C41 C48 1.398(5)
C41 C42 1.515(5)
C42 C43 1.519(6)
C43 C44 1.517(5)
C44 C45 1.378(5)
C45 C46 1.512(5)
C46 C47 1.512(5)
C47 C48 1.523(5)
